data_2244010
loop_
_publ_author_name
'Kalle, Paulina'
'Tatarin, Sergei V.'
'Kiseleva, Marina A.'
'Zakharov, Alexander Yu.'
'Smirnov, Daniil E.'
'Bezzubov, Stanislav I.'

_publ_section_title
;
 Syntheses and crystal structures of
 2-(<i>p</i>-tolyl)-1<i>H</i>-perimidine hemihydrate and
 1-methyl-2-(<i>p</i>-tolyl)-1<i>H</i>-perimidine
;
_journal_issue 2
_journal_name_full 'Acta Crystallographica Section E'
_journal_page_first
;
;
_journal_paper_doi 10.1107/S2056989022000287
_journal_volume 78
_journal_year 2022
_chemical_formula_iupac 'C19 H16 N2'
_chemical_formula_moiety 'C19 H16 N2'
_chemical_formula_sum 'C19 H16 N2'
_chemical_formula_weight 272.34
_chemical_name_systematic
;
1-Methyl-2-(<i>p</i>-tolyl)-1-<i>H</i>-perimidine
;
_space_group_crystal_system orthorhombic
_space_group_IT_number 61
_space_group_name_Hall '-P 2ac 2ab'
_space_group_name_H-M_alt 'P b c a'
_atom_sites_solution_hydrogens geom
_atom_sites_solution_primary dual
_audit_creation_method
;
Olex2 1.2
(compiled 2018.05.29 svn.r3508 for OlexSys, GUI svn.r5506)
;
_cell_angle_alpha 90
_cell_angle_beta 90
_cell_angle_gamma 90
_cell_formula_units_Z 16
_cell_length_a 11.6878(4)
_cell_length_b 18.0941(6)
_cell_length_c 26.9604(8)
_cell_measurement_reflns_used 7540
_cell_measurement_temperature 100
_cell_measurement_theta_max 28.271
_cell_measurement_theta_min 2.208
_cell_volume 5701.6(3)
_computing_cell_refinement
;
SAINT (Bruker, 2017)
;
_computing_data_collection
;
APEX3 (Bruker, 2017)
;
_computing_data_reduction
;
SAINT (Bruker, 2017)
;
_computing_molecular_graphics
;
<i>OLEX2</i> (Dolomanov <i>et al.</i>,  2009)
;
_computing_publication_material
;
<i>OLEX2</i> (Dolomanov <i>et al.</i>,  2009)
;
_computing_structure_refinement
;
SHELXL  (Sheldrick, 2015)
;
_computing_structure_solution
;
SHELXS  (Sheldrick, 2008)
;
_diffrn_ambient_temperature 100
_diffrn_detector 'Bruker PHOTON II'
_diffrn_detector_area_resol_mean 10.4
_diffrn_measured_fraction_theta_full 1.000
_diffrn_measured_fraction_theta_max 1.000
_diffrn_measurement_device 'three-circle diffractometer'
_diffrn_measurement_device_type 'Bruker D8 Venture'
_diffrn_measurement_method \w-scan
_diffrn_radiation_monochromator 'focusing mirrors'
_diffrn_radiation_probe x-ray
_diffrn_radiation_type MoK\a
_diffrn_radiation_wavelength 0.71073
_diffrn_reflns_av_R_equivalents 0.0932
_diffrn_reflns_av_unetI/netI 0.0450
_diffrn_reflns_limit_h_max 13
_diffrn_reflns_limit_h_min -13
_diffrn_reflns_limit_k_max 21
_diffrn_reflns_limit_k_min -21
_diffrn_reflns_limit_l_max 32
_diffrn_reflns_limit_l_min -31
_diffrn_reflns_number 53425
_diffrn_reflns_theta_full 25.049
_diffrn_reflns_theta_max 25.049
_diffrn_reflns_theta_min 2.208
_diffrn_source 'microfocus sealed X-ray tube'
_exptl_absorpt_coefficient_mu 0.075
_exptl_absorpt_correction_T_max 0.7457
_exptl_absorpt_correction_T_min 0.6757
_exptl_absorpt_correction_type multi-scan
_exptl_absorpt_process_details
;
(<i>SADABS</i>; Krause <i>et al.</i>, 2015)
;
_exptl_crystal_colour yellow
_exptl_crystal_density_diffrn 1.269
_exptl_crystal_density_method 'not measured'
_exptl_crystal_description block
_exptl_crystal_F_000 2304
_exptl_crystal_size_max 0.12
_exptl_crystal_size_mid 0.09
_exptl_crystal_size_min 0.08
_refine_diff_density_max 0.227
_refine_diff_density_min -0.288
_refine_ls_extinction_method none
_refine_ls_goodness_of_fit_ref 1.140
_refine_ls_hydrogen_treatment constr
_refine_ls_matrix_type full
_refine_ls_number_parameters 383
_refine_ls_number_reflns 5047
_refine_ls_number_restraints 0
_refine_ls_restrained_S_all 1.140
_refine_ls_R_factor_all 0.0982
_refine_ls_R_factor_gt 0.0732
_refine_ls_shift/su_max 0.000
_refine_ls_shift/su_mean 0.000
_refine_ls_structure_factor_coef Fsqd
_refine_ls_weighting_details 'w=1/[\s^2^(Fo^2^)+(0.0485P)^2^+7.2287P] where P=(Fo^2^+2Fc^2^)/3'
_refine_ls_weighting_scheme calc
_refine_ls_wR_factor_gt 0.1475
_refine_ls_wR_factor_ref 0.1574
_reflns_number_gt 3857
_reflns_number_total 5047
_reflns_threshold_expression 'I > 2\s(I)'
_cod_data_source_file wm5631sup1.cif
_cod_data_source_block 2
_cod_database_code 2244010
_shelx_space_group_comment
;
The symmetry employed for this shelxl refinement is uniquely defined
by the following loop, which should always be used as a source of
symmetry information in preference to the above space-group names.
They are only intended as comments.
;
_shelx_estimated_absorpt_t_min 0.991
_shelx_estimated_absorpt_t_max 0.994

loop_
_space_group_symop_operation_xyz
'x, y, z'
'-x+1/2, -y, z+1/2'
'-x, y+1/2, -z+1/2'
'x+1/2, -y+1/2, -z'
'-x, -y, -z'
'x-1/2, y, -z-1/2'
'x, -y-1/2, z-1/2'
'-x-1/2, y-1/2, z'

loop_
_atom_site_type_symbol
_atom_site_label
_atom_site_fract_x
_atom_site_fract_y
_atom_site_fract_z
_atom_site_U_iso_or_equiv
_atom_site_adp_type
_atom_site_calc_flag
_atom_site_occupancy
_atom_site_disorder_assembly
_atom_site_disorder_group
N N1 0.43727(19) 0.18405(12) 0.31230(8) 0.0175(5) Uani d 1 . .
N N2 0.2447(2) 0.21911(12) 0.29690(8) 0.0185(5) Uani d 1 . .
C C1 0.3882(2) 0.11253(15) 0.21059(10) 0.0209(6) Uani d 1 . .
H H1 0.4128 0.0760 0.2335 0.025 Uiso calc 1 . .
C C2 0.3842(3) 0.09595(15) 0.16034(11) 0.0233(7) Uani d 1 . .
H H2 0.4038 0.0477 0.1493 0.028 Uiso calc 1 . .
C C3 0.3516(2) 0.14950(16) 0.12585(10) 0.0217(7) Uani d 1 . .
C C4 0.3475(3) 0.13008(18) 0.07119(11) 0.0325(8) Uani d 1 . .
H H4AA 0.4255 0.1230 0.0588 0.049 Uiso calc 0.7 A 1
H H4AB 0.3107 0.1703 0.0528 0.049 Uiso calc 0.7 A 1
H H4AC 0.3036 0.0844 0.0667 0.049 Uiso calc 0.7 A 1
H H4BD 0.2695 0.1372 0.0587 0.049 Uiso calc 0.3 B 2
H H4BE 0.3702 0.0784 0.0667 0.049 Uiso calc 0.3 B 2
H H4BF 0.4002 0.1622 0.0528 0.049 Uiso calc 0.3 B 2
C C5 0.3240(2) 0.21969(16) 0.14290(10) 0.0224(7) Uani d 1 . .
H H5 0.3035 0.2571 0.1199 0.027 Uiso calc 1 . .
C C6 0.3261(2) 0.23577(15) 0.19325(10) 0.0197(6) Uani d 1 . .
H H6 0.3066 0.2840 0.2043 0.024 Uiso calc 1 . .
C C7 0.3567(2) 0.18187(15) 0.22769(10) 0.0166(6) Uani d 1 . .
C C8 0.3451(2) 0.19748(14) 0.28191(10) 0.0167(6) Uani d 1 . .
C C9 0.2275(2) 0.22857(14) 0.34790(10) 0.0175(6) Uani d 1 . .
C C10 0.1229(3) 0.25252(16) 0.36522(11) 0.0239(7) Uani d 1 . .
H H10 0.0632 0.2635 0.3425 0.029 Uiso calc 1 . .
C C11 0.1044(3) 0.26077(16) 0.41622(11) 0.0270(7) Uani d 1 . .
H H11 0.0322 0.2779 0.4277 0.032 Uiso calc 1 . .
C C12 0.1890(3) 0.24445(16) 0.45006(11) 0.0258(7) Uani d 1 . .
H H12 0.1742 0.2496 0.4845 0.031 Uiso calc 1 . .
C C13 0.2973(3) 0.22019(15) 0.43391(10) 0.0215(7) Uani d 1 . .
C C14 0.3895(3) 0.20256(16) 0.46636(11) 0.0268(7) Uani d 1 . .
H H14 0.3798 0.2075 0.5012 0.032 Uiso calc 1 . .
C C15 0.4915(3) 0.17867(16) 0.44797(11) 0.0261(7) Uani d 1 . .
H H15 0.5510 0.1663 0.4705 0.031 Uiso calc 1 . .
C C16 0.5117(3) 0.17171(16) 0.39662(10) 0.0233(7) Uani d 1 . .
H H16 0.5840 0.1556 0.3846 0.028 Uiso calc 1 . .
C C17 0.4243(2) 0.18870(14) 0.36411(10) 0.0184(6) Uani d 1 . .
C C18 0.3162(2) 0.21197(14) 0.38191(10) 0.0174(6) Uani d 1 . .
C C19 0.5531(2) 0.17366(16) 0.29268(10) 0.0229(7) Uani d 1 . .
H H19A 0.5765 0.1221 0.2973 0.034 Uiso calc 1 . .
H H19B 0.6063 0.2062 0.3104 0.034 Uiso calc 1 . .
H H19C 0.5540 0.1857 0.2572 0.034 Uiso calc 1 . .
N N3 0.2012(2) 0.42161(12) 0.21218(8) 0.0219(6) Uani d 1 . .
N N4 0.3830(2) 0.47987(13) 0.20977(8) 0.0226(6) Uani d 1 . .
C C20 0.2838(3) 0.40519(16) 0.32035(10) 0.0259(7) Uani d 1 . .
H H20 0.2647 0.3582 0.3071 0.031 Uiso calc 1 . .
C C21 0.2985(3) 0.41308(16) 0.37083(11) 0.0287(7) Uani d 1 . .
H H21 0.2901 0.3711 0.3917 0.034 Uiso calc 1 . .
C C22 0.3253(3) 0.48092(16) 0.39184(11) 0.0258(7) Uani d 1 . .
C C23 0.3434(3) 0.48919(19) 0.44674(11) 0.0387(9) Uani d 1 . .
H H23A 0.4250 0.4843 0.4543 0.058 Uiso calc 0.6 C 1
H H23B 0.3005 0.4507 0.4643 0.058 Uiso calc 0.6 C 1
H H23C 0.3164 0.5379 0.4574 0.058 Uiso calc 0.6 C 1
H H23D 0.3890 0.5336 0.4532 0.058 Uiso calc 0.4 D 2
H H23E 0.3838 0.4457 0.4595 0.058 Uiso calc 0.4 D 2
H H23F 0.2691 0.4936 0.4633 0.058 Uiso calc 0.4 D 2
C C24 0.3369(3) 0.54109(16) 0.36007(11) 0.0255(7) Uani d 1 . .
H H24 0.3546 0.5883 0.3735 0.031 Uiso calc 1 . .
C C25 0.3231(3) 0.53364(15) 0.30924(11) 0.0238(7) Uani d 1 . .
H H25 0.3318 0.5756 0.2884 0.029 Uiso calc 1 . .
C C26 0.2967(2) 0.46554(15) 0.28853(10) 0.0205(6) Uani d 1 . .
C C27 0.2939(3) 0.45635(14) 0.23366(10) 0.0208(7) Uani d 1 . .
C C28 0.3886(3) 0.46785(15) 0.15836(11) 0.0250(7) Uani d 1 . .
C C29 0.4843(3) 0.49011(17) 0.13268(11) 0.0291(7) Uani d 1 . .
H H29 0.5461 0.5130 0.1496 0.035 Uiso calc 1 . .
C C30 0.4898(3) 0.47866(17) 0.08107(12) 0.0359(8) Uani d 1 . .
H H30 0.5562 0.4935 0.0634 0.043 Uiso calc 1 . .
C C31 0.4011(3) 0.44640(17) 0.05601(11) 0.0347(8) Uani d 1 . .
H H31 0.4064 0.4400 0.0211 0.042 Uiso calc 1 . .
C C32 0.3017(3) 0.42245(16) 0.08105(11) 0.0300(8) Uani d 1 . .
C C33 0.2067(3) 0.38821(17) 0.05775(12) 0.0350(8) Uani d 1 . .
H H33 0.2070 0.3814 0.0228 0.042 Uiso calc 1 . .
C C34 0.1150(3) 0.36494(17) 0.08484(12) 0.0356(8) Uani d 1 . .
H H34 0.0530 0.3414 0.0684 0.043 Uiso calc 1 . .
C C35 0.1098(3) 0.37489(16) 0.13666(11) 0.0291(7) Uani d 1 . .
H H35 0.0449 0.3586 0.1549 0.035 Uiso calc 1 . .
C C36 0.2001(3) 0.40848(15) 0.16054(11) 0.0241(7) Uani d 1 . .
C C37 0.2970(3) 0.43318(15) 0.13339(11) 0.0241(7) Uani d 1 . .
C C38 0.0958(3) 0.40401(19) 0.23934(12) 0.0341(8) Uani d 1 . .
H H38A 0.0888 0.3503 0.2429 0.051 Uiso calc 1 . .
H H38B 0.0297 0.4231 0.2210 0.051 Uiso calc 1 . .
H H38C 0.0985 0.4269 0.2723 0.051 Uiso calc 1 . .

loop_
_atom_site_aniso_label
_atom_site_aniso_U_11
_atom_site_aniso_U_22
_atom_site_aniso_U_33
_atom_site_aniso_U_12
_atom_site_aniso_U_13
_atom_site_aniso_U_23
N1 0.0187(13) 0.0200(12) 0.0137(12) 0.0014(10) 0.0004(10) -0.0016(9)
N2 0.0223(13) 0.0151(12) 0.0180(13) -0.0003(10) 0.0015(10) -0.0008(9)
C1 0.0273(17) 0.0156(14) 0.0198(16) -0.0042(12) 0.0009(13) 0.0021(11)
C2 0.0266(17) 0.0176(14) 0.0257(17) -0.0053(13) 0.0035(13) -0.0053(12)
C3 0.0216(16) 0.0276(16) 0.0159(15) -0.0070(13) -0.0003(12) -0.0027(12)
C4 0.041(2) 0.0383(19) 0.0184(17) -0.0029(15) -0.0007(14) -0.0038(13)
C5 0.0211(16) 0.0264(16) 0.0195(16) -0.0002(13) -0.0001(12) 0.0064(12)
C6 0.0192(15) 0.0192(15) 0.0207(16) 0.0012(12) 0.0038(12) -0.0001(11)
C7 0.0160(15) 0.0199(14) 0.0140(14) -0.0024(11) 0.0005(11) -0.0023(11)
C8 0.0225(16) 0.0095(13) 0.0180(15) -0.0037(11) 0.0016(12) 0.0003(10)
C9 0.0215(16) 0.0121(13) 0.0188(15) -0.0024(11) 0.0030(12) -0.0007(10)
C10 0.0232(17) 0.0254(16) 0.0232(16) -0.0003(13) 0.0019(13) -0.0006(12)
C11 0.0258(17) 0.0288(17) 0.0265(17) 0.0009(14) 0.0100(14) -0.0015(13)
C12 0.0351(19) 0.0268(16) 0.0155(15) -0.0041(14) 0.0084(13) -0.0047(12)
C13 0.0302(17) 0.0170(14) 0.0174(15) -0.0040(13) 0.0038(13) 0.0000(11)
C14 0.038(2) 0.0294(17) 0.0128(15) -0.0052(15) -0.0012(13) -0.0009(12)
C15 0.0322(18) 0.0278(16) 0.0182(16) -0.0028(14) -0.0082(14) 0.0014(12)
C16 0.0228(16) 0.0260(16) 0.0210(16) 0.0011(13) -0.0015(13) -0.0012(12)
C17 0.0254(16) 0.0123(14) 0.0174(15) -0.0021(12) -0.0005(12) -0.0009(11)
C18 0.0246(16) 0.0131(13) 0.0146(14) -0.0061(12) 0.0023(12) -0.0013(11)
C19 0.0190(15) 0.0301(17) 0.0196(15) 0.0008(12) 0.0004(12) -0.0015(12)
N3 0.0266(14) 0.0194(12) 0.0197(13) 0.0025(11) 0.0023(11) -0.0007(10)
N4 0.0283(15) 0.0201(12) 0.0195(14) 0.0027(11) 0.0024(11) 0.0046(10)
C20 0.039(2) 0.0180(15) 0.0203(16) -0.0046(13) 0.0070(14) -0.0023(12)
C21 0.042(2) 0.0235(16) 0.0202(17) -0.0018(14) 0.0080(14) 0.0013(12)
C22 0.0284(18) 0.0270(16) 0.0219(16) 0.0017(13) 0.0026(13) -0.0063(12)
C23 0.057(2) 0.0337(19) 0.0251(18) 0.0013(17) -0.0003(17) -0.0079(14)
C24 0.0319(18) 0.0169(15) 0.0276(18) -0.0003(13) 0.0002(14) -0.0065(12)
C25 0.0249(17) 0.0168(15) 0.0297(18) -0.0004(12) 0.0013(13) 0.0026(12)
C26 0.0191(15) 0.0223(15) 0.0201(16) 0.0023(12) 0.0034(12) -0.0021(12)
C27 0.0294(17) 0.0112(14) 0.0219(16) 0.0050(12) 0.0008(13) 0.0016(11)
C28 0.0374(19) 0.0171(15) 0.0205(16) 0.0083(13) 0.0045(14) 0.0051(12)
C29 0.036(2) 0.0277(17) 0.0234(17) 0.0025(14) 0.0060(14) 0.0052(13)
C30 0.051(2) 0.0285(18) 0.0279(19) 0.0061(16) 0.0166(17) 0.0078(14)
C31 0.062(3) 0.0271(17) 0.0153(16) 0.0097(17) 0.0064(16) 0.0034(13)
C32 0.052(2) 0.0214(16) 0.0167(16) 0.0119(15) 0.0012(15) 0.0031(12)
C33 0.060(2) 0.0280(18) 0.0176(17) 0.0130(17) -0.0071(16) 0.0014(13)
C34 0.049(2) 0.0280(18) 0.0299(19) 0.0111(16) -0.0146(17) -0.0047(14)
C35 0.0351(19) 0.0222(16) 0.0299(18) 0.0060(14) -0.0040(15) -0.0024(13)
C36 0.0338(18) 0.0167(14) 0.0218(16) 0.0103(13) -0.0037(14) 0.0014(12)
C37 0.0372(19) 0.0134(14) 0.0217(16) 0.0105(13) -0.0004(14) 0.0043(11)
C38 0.0299(19) 0.041(2) 0.0308(19) -0.0058(15) 0.0084(15) -0.0078(14)

loop_
_atom_type_symbol
_atom_type_description
_atom_type_scat_dispersion_real
_atom_type_scat_dispersion_imag
_atom_type_scat_source
C C 0.0033 0.0016 'International Tables Vol C Tables 4.2.6.8 and 6.1.1.4'
H H 0.0000 0.0000 'International Tables Vol C Tables 4.2.6.8 and 6.1.1.4'
N N 0.0061 0.0033 'International Tables Vol C Tables 4.2.6.8 and 6.1.1.4'

loop_
_geom_angle_atom_site_label_1
_geom_angle_atom_site_label_2
_geom_angle_atom_site_label_3
_geom_angle_site_symmetry_1
_geom_angle_site_symmetry_3
_geom_angle
_geom_angle_publ_flag
C8 N1 C17 . . 119.8(2) ?
C8 N1 C19 . . 122.1(2) ?
C17 N1 C19 . . 117.7(2) ?
C8 N2 C9 . . 118.1(2) ?
C2 C1 H1 . . 119.6 ?
C7 C1 H1 . . 119.6 ?
C7 C1 C2 . . 120.7(3) ?
C1 C2 H2 . . 119.7 ?
C1 C2 C3 . . 120.6(3) ?
C3 C2 H2 . . 119.7 ?
C2 C3 C4 . . 119.7(3) ?
C5 C3 C2 . . 118.5(3) ?
C5 C3 C4 . . 121.8(3) ?
C3 C4 H4AA . . 109.5 ?
C3 C4 H4AB . . 109.5 ?
C3 C4 H4AC . . 109.5 ?
C3 C4 H4BD . . 109.5 ?
C3 C4 H4BE . . 109.5 ?
C3 C4 H4BF . . 109.5 ?
H4AA C4 H4AB . . 109.5 ?
H4AA C4 H4AC . . 109.5 ?
H4AB C4 H4AC . . 109.5 ?
H4BD C4 H4BE . . 109.5 ?
H4BD C4 H4BF . . 109.5 ?
H4BE C4 H4BF . . 109.5 ?
C3 C5 H5 . . 119.6 ?
C6 C5 C3 . . 120.7(3) ?
C6 C5 H5 . . 119.6 ?
C5 C6 H6 . . 119.7 ?
C5 C6 C7 . . 120.6(3) ?
C7 C6 H6 . . 119.7 ?
C1 C7 C6 . . 118.7(2) ?
C1 C7 C8 . . 121.3(2) ?
C6 C7 C8 . . 119.7(2) ?
N1 C8 C7 . . 118.6(2) ?
N2 C8 N1 . . 125.1(2) ?
N2 C8 C7 . . 116.2(2) ?
N2 C9 C18 . . 120.3(2) ?
C10 C9 N2 . . 119.9(3) ?
C10 C9 C18 . . 119.8(2) ?
C9 C10 H10 . . 119.9 ?
C9 C10 C11 . . 120.3(3) ?
C11 C10 H10 . . 119.9 ?
C10 C11 H11 . . 119.5 ?
C12 C11 C10 . . 121.1(3) ?
C12 C11 H11 . . 119.5 ?
C11 C12 H12 . . 119.8 ?
C11 C12 C13 . . 120.5(3) ?
C13 C12 H12 . . 119.8 ?
C12 C13 C14 . . 124.0(3) ?
C12 C13 C18 . . 118.4(3) ?
C14 C13 C18 . . 117.6(3) ?
C13 C14 H14 . . 119.7 ?
C15 C14 C13 . . 120.7(3) ?
C15 C14 H14 . . 119.7 ?
C14 C15 H15 . . 118.9 ?
C14 C15 C16 . . 122.2(3) ?
C16 C15 H15 . . 118.9 ?
C15 C16 H16 . . 120.7 ?
C17 C16 C15 . . 118.7(3) ?
C17 C16 H16 . . 120.7 ?
N1 C17 C18 . . 116.8(2) ?
C16 C17 N1 . . 122.5(3) ?
C16 C17 C18 . . 120.7(3) ?
C9 C18 C13 . . 120.0(3) ?
C17 C18 C9 . . 119.8(2) ?
C17 C18 C13 . . 120.1(3) ?
N1 C19 H19A . . 109.5 ?
N1 C19 H19B . . 109.5 ?
N1 C19 H19C . . 109.5 ?
H19A C19 H19B . . 109.5 ?
H19A C19 H19C . . 109.5 ?
H19B C19 H19C . . 109.5 ?
C27 N3 C36 . . 119.8(3) ?
C27 N3 C38 . . 123.2(2) ?
C36 N3 C38 . . 116.6(3) ?
C27 N4 C28 . . 118.5(3) ?
C21 C20 H20 . . 119.6 ?
C21 C20 C26 . . 120.8(3) ?
C26 C20 H20 . . 119.6 ?
C20 C21 H21 . . 119.2 ?
C20 C21 C22 . . 121.5(3) ?
C22 C21 H21 . . 119.2 ?
C21 C22 C23 . . 121.5(3) ?
C21 C22 C24 . . 117.6(3) ?
C24 C22 C23 . . 121.0(3) ?
C22 C23 H23A . . 109.5 ?
C22 C23 H23B . . 109.5 ?
C22 C23 H23C . . 109.5 ?
C22 C23 H23D . . 109.5 ?
C22 C23 H23E . . 109.5 ?
C22 C23 H23F . . 109.5 ?
H23A C23 H23B . . 109.5 ?
H23A C23 H23C . . 109.5 ?
H23B C23 H23C . . 109.5 ?
H23D C23 H23E . . 109.5 ?
H23D C23 H23F . . 109.5 ?
H23E C23 H23F . . 109.5 ?
C22 C24 H24 . . 119.3 ?
C25 C24 C22 . . 121.4(3) ?
C25 C24 H24 . . 119.3 ?
C24 C25 H25 . . 119.7 ?
C24 C25 C26 . . 120.7(3) ?
C26 C25 H25 . . 119.7 ?
C20 C26 C27 . . 121.4(2) ?
C25 C26 C20 . . 118.1(3) ?
C25 C26 C27 . . 120.3(3) ?
N3 C27 C26 . . 119.0(3) ?
N4 C27 N3 . . 124.9(3) ?
N4 C27 C26 . . 116.0(3) ?
N4 C28 C37 . . 120.3(3) ?
C29 C28 N4 . . 119.3(3) ?
C29 C28 C37 . . 120.4(3) ?
C28 C29 H29 . . 120.3 ?
C28 C29 C30 . . 119.5(3) ?
C30 C29 H29 . . 120.3 ?
C29 C30 H30 . . 119.5 ?
C31 C30 C29 . . 121.0(3) ?
C31 C30 H30 . . 119.5 ?
C30 C31 H31 . . 119.4 ?
C30 C31 C32 . . 121.2(3) ?
C32 C31 H31 . . 119.4 ?
C31 C32 C33 . . 124.5(3) ?
C31 C32 C37 . . 117.6(3) ?
C33 C32 C37 . . 117.9(3) ?
C32 C33 H33 . . 119.6 ?
C34 C33 C32 . . 120.9(3) ?
C34 C33 H33 . . 119.6 ?
C33 C34 H34 . . 119.2 ?
C33 C34 C35 . . 121.7(3) ?
C35 C34 H34 . . 119.2 ?
C34 C35 H35 . . 120.4 ?
C36 C35 C34 . . 119.1(3) ?
C36 C35 H35 . . 120.4 ?
N3 C36 C37 . . 116.6(3) ?
C35 C36 N3 . . 122.8(3) ?
C35 C36 C37 . . 120.6(3) ?
C28 C37 C32 . . 120.2(3) ?
C28 C37 C36 . . 119.9(3) ?
C36 C37 C32 . . 119.9(3) ?
N3 C38 H38A . . 109.5 ?
N3 C38 H38B . . 109.5 ?
N3 C38 H38C . . 109.5 ?
H38A C38 H38B . . 109.5 ?
H38A C38 H38C . . 109.5 ?
H38B C38 H38C . . 109.5 ?

loop_
_geom_bond_atom_site_label_1
_geom_bond_atom_site_label_2
_geom_bond_site_symmetry_2
_geom_bond_distance
_geom_bond_publ_flag
N1 C8 . 1.375(3) ?
N1 C17 . 1.407(3) ?
N1 C19 . 1.466(4) ?
N2 C8 . 1.301(4) ?
N2 C9 . 1.400(3) ?
C1 H1 . 0.9500 ?
C1 C2 . 1.388(4) ?
C1 C7 . 1.386(4) ?
C2 H2 . 0.9500 ?
C2 C3 . 1.396(4) ?
C3 C4 . 1.516(4) ?
C3 C5 . 1.389(4) ?
C4 H4AA . 0.9800 ?
C4 H4AB . 0.9800 ?
C4 H4AC . 0.9800 ?
C4 H4BD . 0.9800 ?
C4 H4BE . 0.9800 ?
C4 H4BF . 0.9800 ?
C5 H5 . 0.9500 ?
C5 C6 . 1.388(4) ?
C6 H6 . 0.9500 ?
C6 C7 . 1.393(4) ?
C7 C8 . 1.495(4) ?
C9 C10 . 1.378(4) ?
C9 C18 . 1.417(4) ?
C10 H10 . 0.9500 ?
C10 C11 . 1.400(4) ?
C11 H11 . 0.9500 ?
C11 C12 . 1.378(4) ?
C12 H12 . 0.9500 ?
C12 C13 . 1.409(4) ?
C13 C14 . 1.424(4) ?
C13 C18 . 1.427(4) ?
C14 H14 . 0.9500 ?
C14 C15 . 1.361(4) ?
C15 H15 . 0.9500 ?
C15 C16 . 1.410(4) ?
C16 H16 . 0.9500 ?
C16 C17 . 1.381(4) ?
C17 C18 . 1.416(4) ?
C19 H19A . 0.9800 ?
C19 H19B . 0.9800 ?
C19 H19C . 0.9800 ?
N3 C27 . 1.380(4) ?
N3 C36 . 1.412(4) ?
N3 C38 . 1.468(4) ?
N4 C27 . 1.297(4) ?
N4 C28 . 1.404(4) ?
C20 H20 . 0.9500 ?
C20 C21 . 1.379(4) ?
C20 C26 . 1.397(4) ?
C21 H21 . 0.9500 ?
C21 C22 . 1.388(4) ?
C22 C23 . 1.503(4) ?
C22 C24 . 1.392(4) ?
C23 H23A . 0.9800 ?
C23 H23B . 0.9800 ?
C23 H23C . 0.9800 ?
C23 H23D . 0.9800 ?
C23 H23E . 0.9800 ?
C23 H23F . 0.9800 ?
C24 H24 . 0.9500 ?
C24 C25 . 1.386(4) ?
C25 H25 . 0.9500 ?
C25 C26 . 1.388(4) ?
C26 C27 . 1.489(4) ?
C28 C29 . 1.376(4) ?
C28 C37 . 1.412(4) ?
C29 H29 . 0.9500 ?
C29 C30 . 1.408(4) ?
C30 H30 . 0.9500 ?
C30 C31 . 1.369(5) ?
C31 H31 . 0.9500 ?
C31 C32 . 1.412(5) ?
C32 C33 . 1.418(5) ?
C32 C37 . 1.425(4) ?
C33 H33 . 0.9500 ?
C33 C34 . 1.364(5) ?
C34 H34 . 0.9500 ?
C34 C35 . 1.410(4) ?
C35 H35 . 0.9500 ?
C35 C36 . 1.377(4) ?
C36 C37 . 1.421(4) ?
C38 H38A . 0.9800 ?
C38 H38B . 0.9800 ?
C38 H38C . 0.9800 ?

loop_
_geom_torsion_atom_site_label_1
_geom_torsion_atom_site_label_2
_geom_torsion_atom_site_label_3
_geom_torsion_atom_site_label_4
_geom_torsion_site_symmetry_1
_geom_torsion_site_symmetry_2
_geom_torsion_site_symmetry_3
_geom_torsion_site_symmetry_4
_geom_torsion
_geom_torsion_publ_flag
N1 C17 C18 C9 . . . . 0.5(4) ?
N1 C17 C18 C13 . . . . -178.1(2) ?
N2 C9 C10 C11 . . . . 178.8(3) ?
N2 C9 C18 C13 . . . . -178.6(2) ?
N2 C9 C18 C17 . . . . 2.7(4) ?
C1 C2 C3 C4 . . . . -179.8(3) ?
C1 C2 C3 C5 . . . . 0.4(4) ?
C1 C7 C8 N1 . . . . 56.1(4) ?
C1 C7 C8 N2 . . . . -120.2(3) ?
C2 C1 C7 C6 . . . . -3.0(4) ?
C2 C1 C7 C8 . . . . 171.5(3) ?
C2 C3 C5 C6 . . . . -1.5(4) ?
C3 C5 C6 C7 . . . . 0.4(4) ?
C4 C3 C5 C6 . . . . 178.7(3) ?
C5 C6 C7 C1 . . . . 1.9(4) ?
C5 C6 C7 C8 . . . . -172.8(3) ?
C6 C7 C8 N1 . . . . -129.4(3) ?
C6 C7 C8 N2 . . . . 54.3(4) ?
C7 C1 C2 C3 . . . . 2.0(4) ?
C8 N1 C17 C16 . . . . 176.2(2) ?
C8 N1 C17 C18 . . . . -3.9(4) ?
C8 N2 C9 C10 . . . . 179.0(3) ?
C8 N2 C9 C18 . . . . -2.5(4) ?
C9 N2 C8 N1 . . . . -1.1(4) ?
C9 N2 C8 C7 . . . . 174.9(2) ?
C9 C10 C11 C12 . . . . -0.8(4) ?
C10 C9 C18 C13 . . . . -0.1(4) ?
C10 C9 C18 C17 . . . . -178.8(3) ?
C10 C11 C12 C13 . . . . 1.1(4) ?
C11 C12 C13 C14 . . . . 179.7(3) ?
C11 C12 C13 C18 . . . . -0.9(4) ?
C12 C13 C14 C15 . . . . 179.3(3) ?
C12 C13 C18 C9 . . . . 0.5(4) ?
C12 C13 C18 C17 . . . . 179.1(3) ?
C13 C14 C15 C16 . . . . 1.3(5) ?
C14 C13 C18 C9 . . . . 179.9(2) ?
C14 C13 C18 C17 . . . . -1.4(4) ?
C14 C15 C16 C17 . . . . -1.0(4) ?
C15 C16 C17 N1 . . . . 179.3(2) ?
C15 C16 C17 C18 . . . . -0.6(4) ?
C16 C17 C18 C9 . . . . -179.5(2) ?
C16 C17 C18 C13 . . . . 1.8(4) ?
C17 N1 C8 N2 . . . . 4.4(4) ?
C17 N1 C8 C7 . . . . -171.5(2) ?
C18 C9 C10 C11 . . . . 0.3(4) ?
C18 C13 C14 C15 . . . . -0.1(4) ?
C19 N1 C8 N2 . . . . -168.0(3) ?
C19 N1 C8 C7 . . . . 16.1(4) ?
C19 N1 C17 C16 . . . . -11.1(4) ?
C19 N1 C17 C18 . . . . 168.9(2) ?
N3 C36 C37 C28 . . . . 0.9(4) ?
N3 C36 C37 C32 . . . . -179.5(2) ?
N4 C28 C29 C30 . . . . -179.5(3) ?
N4 C28 C37 C32 . . . . 178.7(2) ?
N4 C28 C37 C36 . . . . -1.7(4) ?
C20 C21 C22 C23 . . . . -178.9(3) ?
C20 C21 C22 C24 . . . . 0.0(5) ?
C20 C26 C27 N3 . . . . 54.3(4) ?
C20 C26 C27 N4 . . . . -123.2(3) ?
C21 C20 C26 C25 . . . . -0.9(5) ?
C21 C20 C26 C27 . . . . 173.2(3) ?
C21 C22 C24 C25 . . . . -0.5(5) ?
C22 C24 C25 C26 . . . . 0.2(5) ?
C23 C22 C24 C25 . . . . 178.4(3) ?
C24 C25 C26 C20 . . . . 0.4(4) ?
C24 C25 C26 C27 . . . . -173.7(3) ?
C25 C26 C27 N3 . . . . -131.8(3) ?
C25 C26 C27 N4 . . . . 50.7(4) ?
C26 C20 C21 C22 . . . . 0.7(5) ?
C27 N3 C36 C35 . . . . -179.2(3) ?
C27 N3 C36 C37 . . . . -0.5(4) ?
C27 N4 C28 C29 . . . . -177.7(3) ?
C27 N4 C28 C37 . . . . 2.1(4) ?
C28 N4 C27 N3 . . . . -1.8(4) ?
C28 N4 C27 C26 . . . . 175.5(2) ?
C28 C29 C30 C31 . . . . 0.7(5) ?
C29 C28 C37 C32 . . . . -1.5(4) ?
C29 C28 C37 C36 . . . . 178.1(3) ?
C29 C30 C31 C32 . . . . -1.0(5) ?
C30 C31 C32 C33 . . . . -179.6(3) ?
C30 C31 C32 C37 . . . . 0.1(4) ?
C31 C32 C33 C34 . . . . 178.3(3) ?
C31 C32 C37 C28 . . . . 1.1(4) ?
C31 C32 C37 C36 . . . . -178.5(3) ?
C32 C33 C34 C35 . . . . 1.0(5) ?
C33 C32 C37 C28 . . . . -179.2(3) ?
C33 C32 C37 C36 . . . . 1.2(4) ?
C33 C34 C35 C36 . . . . -0.5(5) ?
C34 C35 C36 N3 . . . . 179.0(3) ?
C34 C35 C36 C37 . . . . 0.3(4) ?
C35 C36 C37 C28 . . . . 179.7(3) ?
C35 C36 C37 C32 . . . . -0.7(4) ?
C36 N3 C27 N4 . . . . 1.0(4) ?
C36 N3 C27 C26 . . . . -176.3(2) ?
C37 C28 C29 C30 . . . . 0.6(4) ?
C37 C32 C33 C34 . . . . -1.4(4) ?
C38 N3 C27 N4 . . . . -172.2(3) ?
C38 N3 C27 C26 . . . . 10.6(4) ?
C38 N3 C36 C35 . . . . -5.7(4) ?
C38 N3 C36 C37 . . . . 173.1(3) ?

_cod_database_fobs_code 2244010
